data_2107179
loop_
_publ_author_name
'Soled, S.'
'Carpenter, G.B.'

_publ_section_title
;
 The crystal structures of K I Cl2 and K I Cl2 H2 O
;
_journal_name_full 'Acta Crystallographica B (24,1968-38,1982)'
_journal_page_first 2104
_journal_page_last 2109
_journal_volume 29
_journal_year 1973
_chemical_formula_sum 'Cl2 I K'
_chemical_name_systematic 'K (I Cl2)'
_space_group_IT_number 14
_symmetry_space_group_name_Hall '-P 2ybc'
_symmetry_space_group_name_H-M 'P 1 21/c 1'
_cell_angle_alpha 90
_cell_angle_beta 107.82
_cell_angle_gamma 90
_cell_formula_units_Z 8
_cell_length_a 8.507
_cell_length_b 10.907
_cell_length_c 12.126
_cell_volume 1071.141
_citation_journal_id_ASTM ACBCAR
_cod_data_source_file Soled_ACBCAR_1973_1281.cif
_cod_data_source_block Cl2I1K1
_cod_original_formula_sum 'Cl2 I1 K1'
_cod_database_code 2107179

loop_
_symmetry_equiv_pos_as_xyz
x,y,z
-x,y+1/2,-z+1/2
-x,-y,-z
x,-y-1/2,z-1/2

loop_
_atom_site_label
_atom_site_type_symbol
_atom_site_fract_x
_atom_site_fract_y
_atom_site_fract_z
_atom_site_occupancy
_atom_site_U_iso_or_equiv
Cl4 Cl-1 -0.2402 -0.0099 -0.0923 1 0.0
Cl2 Cl-1 -0.0965 -0.1768 0.3363 1 0.0
I1 I+1 0.1345 -0.018 0.3847 1 0.0
Cl3 Cl-1 -0.3165 0.1905 0.2687 1 0.0
Cl1 Cl-1 0.3625 0.1425 0.4306 1 0.0
K1 K+1 0.2821 0.3021 0.4111 1 0.0
K2 K+1 -0.4569 -0.07 0.306 1 0.0
I2 I+1 -0.2843 0.094 0.0845 1 0.0
